data_4343285
loop_
_publ_author_name
'Kundu, Sanchita'
'Mondal, Dhrubajyoti'
'Bhattacharya, Kisholoy'
'Endo, Akira'
'Sanna, Daniele'
'Garribba, Eugenio'
'Chaudhury, Muktimoy'

_publ_section_title
;
 Nonoxido Vanadium(IV) Compounds Involving Dithiocarbazate-Based
 Tridentate ONS Ligands: Synthesis, Electronic and Molecular Structure,
 Spectroscopic and Redox Properties.
;
_journal_issue 13
_journal_name_full 'Inorganic chemistry'
_journal_page_first 6203
_journal_page_last 6215
_journal_paper_doi 10.1021/acs.inorgchem.5b00359
_journal_volume 54
_journal_year 2015
_chemical_formula_sum 'C28 H36 N4 O2 S4 V'
_chemical_formula_weight 639.79
_chemical_name_systematic
; 
 ? 
;
_space_group_IT_number 2
_symmetry_cell_setting triclinic
_symmetry_space_group_name_Hall '-P 1'
_symmetry_space_group_name_H-M 'P -1'
_atom_sites_solution_hydrogens geom
_atom_sites_solution_primary direct
_atom_sites_solution_secondary difmap
_audit_creation_method SHELXL-97
_cell_angle_alpha 66.593(3)
_cell_angle_beta 81.005(3)
_cell_angle_gamma 69.513(3)
_cell_formula_units_Z 2
_cell_length_a 10.0076(17)
_cell_length_b 13.069(2)
_cell_length_c 13.828(2)
_cell_measurement_temperature 298(2)
_cell_volume 1554.4(4)
_computing_cell_refinement 'BRUKER APEX-II'
_computing_data_collection 'BRUKER APEX-II'
_computing_data_reduction 'BRUKER APEX-II'
_computing_molecular_graphics 'MERCURY 2.3'
_computing_publication_material PLATON-97
_computing_structure_refinement 'SHELXL-97 (Sheldrick, 2008)'
_computing_structure_solution 'SHELXS-97 (Sheldrick, 2008)'
_diffrn_ambient_temperature 298(2)
_diffrn_measured_fraction_theta_full 0.997
_diffrn_measured_fraction_theta_max 0.997
_diffrn_measurement_device_type 'CCD AREA DETECTOR'
_diffrn_measurement_method OMEGA-SCAN
_diffrn_radiation_monochromator graphite
_diffrn_radiation_source 'fine-focus sealed tube'
_diffrn_radiation_type MoK\a
_diffrn_radiation_wavelength 0.71073
_diffrn_reflns_av_R_equivalents 0.0274
_diffrn_reflns_av_sigmaI/netI 0.0300
_diffrn_reflns_limit_h_max 12
_diffrn_reflns_limit_h_min -12
_diffrn_reflns_limit_k_max 16
_diffrn_reflns_limit_k_min -15
_diffrn_reflns_limit_l_max 17
_diffrn_reflns_limit_l_min -17
_diffrn_reflns_number 15912
_diffrn_reflns_theta_full 26.00
_diffrn_reflns_theta_max 26.00
_diffrn_reflns_theta_min 1.61
_exptl_absorpt_coefficient_mu 0.620
_exptl_absorpt_correction_T_max 0.9350
_exptl_absorpt_correction_T_min 0.8706
_exptl_absorpt_correction_type multi-scan
_exptl_absorpt_process_details SADABS
_exptl_crystal_colour 'DARK GREEN'
_exptl_crystal_density_diffrn 1.367
_exptl_crystal_density_method 'not measured'
_exptl_crystal_description BLOCK
_exptl_crystal_F_000 670
_exptl_crystal_size_max 0.23
_exptl_crystal_size_mid 0.19
_exptl_crystal_size_min 0.11
_refine_diff_density_max 0.267
_refine_diff_density_min -0.670
_refine_diff_density_rms 0.095
_refine_ls_extinction_method none
_refine_ls_goodness_of_fit_ref 1.093
_refine_ls_hydrogen_treatment mixed
_refine_ls_matrix_type full
_refine_ls_number_parameters 364
_refine_ls_number_reflns 6096
_refine_ls_number_restraints 0
_refine_ls_restrained_S_all 1.093
_refine_ls_R_factor_all 0.0433
_refine_ls_R_factor_gt 0.0381
_refine_ls_shift/su_max 0.002
_refine_ls_shift/su_mean 0.000
_refine_ls_structure_factor_coef Fsqd
_refine_ls_weighting_details 'calc w=1/[\s^2^(Fo^2^)+(0.1000P)^2^+0.0000P] where P=(Fo^2^+2Fc^2^)/3'
_refine_ls_weighting_scheme calc
_refine_ls_wR_factor_gt 0.1283
_refine_ls_wR_factor_ref 0.1355
_reflns_number_gt 5365
_reflns_number_total 6096
_reflns_threshold_expression >2sigma(I)
_cod_data_source_file ic5b00359_si_002.cif
_cod_data_source_block 1
_cod_depositor_comments
;
The following automatic conversions were performed:

'_symmetry_cell_setting' value 'TRICLINIC' changed to 'triclinic'
according to
/usr/data/users/saulius/crontab/automatic-downloads/rss-feeds/ACS/lib/dictionaries/cif_core.dic
dictionary named 'cif_core.dic' version 2.4.2 from 2011-04-26.

'_exptl_absorpt_correction_type' value 'MULTI-SCAN' changed to
'multi-scan' according to
/usr/data/users/saulius/crontab/automatic-downloads/rss-feeds/ACS/lib/dictionaries/cif_core.dic
dictionary named 'cif_core.dic' version 2.4.2 from 2011-04-26.

Automatic conversion script
Id: cif_fix_values 3271 2015-04-21 07:52:19Z andrius 

 Adding full bibliography for 4343285--4343286.cif.
;
_cod_original_cell_volume 1554.4(5)
_cod_original_sg_symbol_H-M P-1
_cod_database_code 4343285

loop_
_symmetry_equiv_pos_as_xyz
'x, y, z'
'-x, -y, -z'

loop_
_atom_site_label
_atom_site_type_symbol
_atom_site_fract_x
_atom_site_fract_y
_atom_site_fract_z
_atom_site_U_iso_or_equiv
_atom_site_adp_type
_atom_site_occupancy
_atom_site_symmetry_multiplicity
_atom_site_calc_flag
_atom_site_refinement_flags
V1 V 0.96293(3) 0.48939(2) 0.26099(2) 0.02917(13) Uani 1 1 d .
S3 S 1.21109(5) 0.38878(5) 0.26393(5) 0.04421(16) Uani 1 1 d .
S1 S 1.07220(6) 0.63838(5) 0.18995(5) 0.04786(17) Uani 1 1 d .
S4 S 1.36126(6) 0.14855(6) 0.42474(5) 0.0607(2) Uani 1 1 d .
C20 C 0.77473(19) 0.48017(16) 0.49532(14) 0.0337(4) Uani 1 1 d .
C16 C 0.60156(19) 0.67030(15) 0.40176(14) 0.0330(4) Uani 1 1 d .
C6 C 0.84354(19) 0.23654(16) 0.20710(14) 0.0333(4) Uani 1 1 d .
C1 C 0.85314(18) 0.34999(15) 0.18204(13) 0.0302(4) Uani 1 1 d .
C15 C 0.73001(18) 0.57808(15) 0.40162(14) 0.0301(4) Uani 1 1 d .
C2 C 0.7901(2) 0.44330(17) 0.09005(14) 0.0353(4) Uani 1 1 d .
C12 C 0.8023(2) 0.55686(17) 0.06090(14) 0.0381(4) Uani 1 1 d .
H12 H 0.7581 0.6143 -0.0009 0.046 Uiso 1 1 calc R
C17 C 0.5233(2) 0.65438(17) 0.49593(16) 0.0374(4) Uani 1 1 d .
H17 H 0.4377 0.7129 0.4968 0.045 Uiso 1 1 calc R
C26 C 0.9058(2) 0.38960(17) 0.49959(15) 0.0380(4) Uani 1 1 d .
H26 H 0.9311 0.3297 0.5650 0.046 Uiso 1 1 calc R
C3 C 0.7106(2) 0.42555(19) 0.02617(16) 0.0436(5) Uani 1 1 d .
H3 H 0.6668 0.4880 -0.0334 0.052 Uiso 1 1 calc R
C18 C 0.5638(2) 0.55728(17) 0.58914(15) 0.0372(4) Uani 1 1 d .
C5 C 0.7652(2) 0.22522(18) 0.13934(16) 0.0394(4) Uani 1 1 d .
H5 H 0.7580 0.1513 0.1543 0.047 Uiso 1 1 calc R
C19 C 0.6901(2) 0.47148(17) 0.58810(15) 0.0375(4) Uani 1 1 d .
H19 H 0.7207 0.4064 0.6496 0.045 Uiso 1 1 calc R
C22 C 0.5560(2) 0.78411(16) 0.30455(16) 0.0396(4) Uani 1 1 d .
C27 C 1.2131(2) 0.27576(17) 0.38491(17) 0.0408(5) Uani 1 1 d .
C4 C 0.6969(2) 0.3172(2) 0.05074(17) 0.0449(5) Uani 1 1 d .
C13 C 0.9442(2) 0.73693(17) 0.09679(16) 0.0425(5) Uani 1 1 d .
C9 C 1.0775(2) 0.1153(2) 0.2960(2) 0.0545(6) Uani 1 1 d .
H9A H 1.1183 0.0974 0.2347 0.082 Uiso 1 1 calc R
H9B H 1.1231 0.0519 0.3579 0.082 Uiso 1 1 calc R
H9C H 1.0913 0.1864 0.2908 0.082 Uiso 1 1 calc R
C7 C 0.9175(2) 0.13161(17) 0.30334(16) 0.0400(4) Uani 1 1 d .
C25 C 0.5312(3) 0.7595(2) 0.21039(18) 0.0514(5) Uani 1 1 d .
H25A H 0.6169 0.7055 0.1945 0.077 Uiso 1 1 calc R
H25B H 0.5058 0.8317 0.1502 0.077 Uiso 1 1 calc R
H25C H 0.4553 0.7258 0.2274 0.077 Uiso 1 1 calc R
C24 C 0.6731(3) 0.84254(18) 0.27837(18) 0.0488(5) Uani 1 1 d .
H24A H 0.7601 0.7920 0.2599 0.073 Uiso 1 1 calc R
H24B H 0.6882 0.8558 0.3387 0.073 Uiso 1 1 calc R
H24C H 0.6442 0.9163 0.2202 0.073 Uiso 1 1 calc R
C21 C 0.4711(2) 0.5509(2) 0.68750(17) 0.0476(5) Uani 1 1 d .
H21A H 0.5255 0.4929 0.7480 0.071 Uiso 1 1 calc R
H21B H 0.3905 0.5296 0.6826 0.071 Uiso 1 1 calc R
H21C H 0.4384 0.6262 0.6943 0.071 Uiso 1 1 calc R
C10 C 0.9011(3) 0.01685(19) 0.3099(2) 0.0604(6) Uani 1 1 d .
H10A H 0.8023 0.0217 0.3209 0.091 Uiso 1 1 calc R
H10B H 0.9554 -0.0475 0.3676 0.091 Uiso 1 1 calc R
H10C H 0.9353 0.0044 0.2453 0.091 Uiso 1 1 calc R
C11 C 0.6138(3) 0.2950(2) -0.0174(2) 0.0635(7) Uani 1 1 d .
H11A H 0.5617 0.3686 -0.0686 0.095 Uiso 1 1 calc R
H11B H 0.5484 0.2556 0.0260 0.095 Uiso 1 1 calc R
H11C H 0.6787 0.2467 -0.0530 0.095 Uiso 1 1 calc R
C8 C 0.8518(3) 0.1543(2) 0.40385(17) 0.0530(6) Uani 1 1 d .
H8A H 0.8631 0.2252 0.4016 0.080 Uiso 1 1 calc R
H8B H 0.8991 0.0895 0.4643 0.080 Uiso 1 1 calc R
H8C H 0.7521 0.1625 0.4085 0.080 Uiso 1 1 calc R
C23 C 0.4160(3) 0.8705(2) 0.32614(19) 0.0567(6) Uani 1 1 d .
H23A H 0.3950 0.9437 0.2667 0.085 Uiso 1 1 calc R
H23B H 0.4255 0.8840 0.3877 0.085 Uiso 1 1 calc R
H23C H 0.3399 0.8380 0.3374 0.085 Uiso 1 1 calc R
C28 C 1.4641(3) 0.1551(2) 0.3062(3) 0.0823(10) Uani 1 1 d .
H28A H 1.4063 0.1615 0.2535 0.123 Uiso 1 1 calc R
H28B H 1.5450 0.0850 0.3196 0.123 Uiso 1 1 calc R
H28C H 1.4964 0.2225 0.2816 0.123 Uiso 1 1 calc R
C14 C 0.7968(4) 0.9580(2) -0.0333(2) 0.0803(9) Uani 1 1 d .
H14A H 0.7985 0.9163 -0.0773 0.120 Uiso 1 1 calc R
H14B H 0.8002 1.0355 -0.0767 0.120 Uiso 1 1 calc R
H14C H 0.7107 0.9637 0.0089 0.120 Uiso 1 1 calc R
O1 O 0.92038(14) 0.36953(11) 0.24469(10) 0.0332(3) Uani 1 1 d .
O2 O 0.80751(14) 0.58344(11) 0.31370(10) 0.0345(3) Uani 1 1 d .
N3 N 0.99477(17) 0.38160(13) 0.42109(12) 0.0355(4) Uani 1 1 d .
N1 N 0.86909(18) 0.58861(13) 0.11209(12) 0.0349(3) Uani 1 1 d .
N4 N 1.11233(19) 0.27862(15) 0.45457(14) 0.0446(4) Uani 1 1 d .
N2 N 0.8563(2) 0.70947(14) 0.06143(13) 0.0428(4) Uani 1 1 d .
S2 S 0.94587(8) 0.88167(5) 0.04964(6) 0.0608(2) Uani 1 1 d .

loop_
_atom_site_aniso_label
_atom_site_aniso_U_11
_atom_site_aniso_U_22
_atom_site_aniso_U_33
_atom_site_aniso_U_23
_atom_site_aniso_U_13
_atom_site_aniso_U_12
V1 0.0290(2) 0.0299(2) 0.03075(19) -0.01454(14) -0.00036(13) -0.00818(14)
S3 0.0298(3) 0.0457(3) 0.0559(3) -0.0206(2) 0.0012(2) -0.0094(2)
S1 0.0438(3) 0.0421(3) 0.0598(4) -0.0147(3) -0.0013(2) -0.0207(2)
S4 0.0436(3) 0.0542(4) 0.0718(4) -0.0304(3) -0.0160(3) 0.0133(3)
C20 0.0325(9) 0.0356(9) 0.0350(9) -0.0166(8) -0.0043(7) -0.0076(8)
C16 0.0315(9) 0.0310(9) 0.0375(10) -0.0158(8) -0.0036(7) -0.0063(7)
C6 0.0311(9) 0.0360(9) 0.0352(9) -0.0168(8) 0.0011(7) -0.0102(8)
C1 0.0303(9) 0.0340(9) 0.0297(9) -0.0164(7) 0.0007(7) -0.0092(7)
C15 0.0309(9) 0.0322(9) 0.0310(9) -0.0164(7) -0.0019(7) -0.0087(7)
C2 0.0397(10) 0.0363(10) 0.0304(9) -0.0130(8) -0.0008(7) -0.0120(8)
C12 0.0466(11) 0.0366(10) 0.0293(9) -0.0099(8) -0.0045(8) -0.0122(8)
C17 0.0320(9) 0.0381(10) 0.0470(11) -0.0245(9) 0.0022(8) -0.0080(8)
C26 0.0408(10) 0.0358(10) 0.0326(10) -0.0120(8) -0.0077(8) -0.0043(8)
C3 0.0535(12) 0.0428(11) 0.0352(10) -0.0122(8) -0.0121(9) -0.0141(9)
C18 0.0386(10) 0.0421(10) 0.0384(10) -0.0215(8) 0.0038(8) -0.0158(8)
C5 0.0417(11) 0.0400(10) 0.0446(11) -0.0207(9) -0.0006(8) -0.0166(9)
C19 0.0423(10) 0.0385(10) 0.0321(9) -0.0135(8) -0.0022(8) -0.0120(8)
C22 0.0390(10) 0.0322(9) 0.0408(10) -0.0143(8) -0.0039(8) -0.0010(8)
C27 0.0329(10) 0.0399(10) 0.0508(12) -0.0236(9) -0.0112(9) -0.0006(8)
C4 0.0495(12) 0.0541(12) 0.0416(11) -0.0225(10) -0.0066(9) -0.0208(10)
C13 0.0513(12) 0.0324(10) 0.0430(11) -0.0114(8) 0.0070(9) -0.0184(9)
C9 0.0420(12) 0.0409(11) 0.0770(16) -0.0237(11) -0.0134(11) -0.0016(9)
C7 0.0424(11) 0.0304(9) 0.0465(11) -0.0137(8) -0.0071(9) -0.0087(8)
C25 0.0552(13) 0.0450(12) 0.0461(12) -0.0152(10) -0.0140(10) -0.0030(10)
C24 0.0581(13) 0.0338(10) 0.0503(12) -0.0136(9) 0.0009(10) -0.0129(9)
C21 0.0468(12) 0.0539(12) 0.0450(12) -0.0242(10) 0.0123(9) -0.0183(10)
C10 0.0673(16) 0.0322(11) 0.0783(17) -0.0129(11) -0.0194(13) -0.0130(11)
C11 0.0724(17) 0.0711(16) 0.0636(16) -0.0291(13) -0.0214(13) -0.0289(14)
C8 0.0624(14) 0.0465(12) 0.0382(11) -0.0070(9) -0.0034(10) -0.0125(11)
C23 0.0511(13) 0.0409(12) 0.0574(14) -0.0154(10) -0.0009(11) 0.0063(10)
C28 0.0513(15) 0.0561(15) 0.126(3) -0.0403(17) 0.0288(16) -0.0063(12)
C14 0.112(3) 0.0443(14) 0.0704(18) -0.0023(13) -0.0197(17) -0.0225(15)
O1 0.0384(7) 0.0301(6) 0.0327(6) -0.0119(5) -0.0068(5) -0.0098(5)
O2 0.0358(7) 0.0307(6) 0.0320(7) -0.0129(5) -0.0006(5) -0.0034(5)
N3 0.0342(8) 0.0332(8) 0.0352(8) -0.0147(7) -0.0079(6) -0.0006(7)
N1 0.0426(9) 0.0278(7) 0.0318(8) -0.0095(6) 0.0007(6) -0.0105(7)
N4 0.0407(9) 0.0374(9) 0.0439(10) -0.0162(8) -0.0106(8) 0.0070(7)
N2 0.0602(11) 0.0282(8) 0.0370(9) -0.0074(7) -0.0022(8) -0.0154(8)
S2 0.0765(4) 0.0366(3) 0.0698(4) -0.0124(3) 0.0031(3) -0.0288(3)

loop_
_atom_type_symbol
_atom_type_description
_atom_type_scat_dispersion_real
_atom_type_scat_dispersion_imag
_atom_type_scat_source
C C 0.0033 0.0016 'International Tables Vol C Tables 4.2.6.8 and 6.1.1.4'
H H 0.0000 0.0000 'International Tables Vol C Tables 4.2.6.8 and 6.1.1.4'
N N 0.0061 0.0033 'International Tables Vol C Tables 4.2.6.8 and 6.1.1.4'
O O 0.0106 0.0060 'International Tables Vol C Tables 4.2.6.8 and 6.1.1.4'
S S 0.1246 0.1234 'International Tables Vol C Tables 4.2.6.8 and 6.1.1.4'
V V 0.3005 0.5294 'International Tables Vol C Tables 4.2.6.8 and 6.1.1.4'

loop_
_geom_angle_atom_site_label_1
_geom_angle_atom_site_label_2
_geom_angle_atom_site_label_3
_geom_angle
O1 V1 O2 112.26(6)
O1 V1 N3 87.11(6)
O2 V1 N3 83.24(6)
O1 V1 N1 82.82(6)
O2 V1 N1 86.97(6)
N3 V1 N1 162.14(6)
O1 V1 S1 147.75(4)
O2 V1 S1 92.15(5)
N3 V1 S1 117.58(5)
N1 V1 S1 77.58(5)
O1 V1 S3 92.22(4)
O2 V1 S3 148.21(5)
N3 V1 S3 77.87(5)
N1 V1 S3 117.10(5)
S1 V1 S3 74.71(2)
C27 S3 V1 97.26(7)
C13 S1 V1 96.58(7)
C27 S4 C28 103.64(12)
C15 C20 C19 120.19(17)
C15 C20 C26 121.31(17)
C19 C20 C26 118.48(17)
C17 C16 C15 116.53(17)
C17 C16 C22 121.83(16)
C15 C16 C22 121.56(16)
C5 C6 C1 116.67(17)
C5 C6 C7 121.89(17)
C1 C6 C7 121.44(16)
O1 C1 C2 119.39(16)
O1 C1 C6 120.57(16)
C2 C1 C6 120.05(16)
O2 C15 C20 119.81(15)
O2 C15 C16 120.48(16)
C20 C15 C16 119.71(16)
C3 C2 C1 119.97(18)
C3 C2 C12 118.69(18)
C1 C2 C12 121.33(17)
N1 C12 C2 126.48(18)
N1 C12 H12 116.8
C2 C12 H12 116.8
C16 C17 C18 124.82(17)
C16 C17 H17 117.6
C18 C17 H17 117.6
N3 C26 C20 126.65(18)
N3 C26 H26 116.7
C20 C26 H26 116.7
C4 C3 C2 120.71(19)
C4 C3 H3 119.6
C2 C3 H3 119.6
C19 C18 C17 117.62(17)
C19 C18 C21 122.34(19)
C17 C18 C21 120.03(18)
C4 C5 C6 124.19(18)
C4 C5 H5 117.9
C6 C5 H5 117.9
C18 C19 C20 121.06(18)
C18 C19 H19 119.5
C20 C19 H19 119.5
C25 C22 C16 111.28(16)
C25 C22 C23 107.14(18)
C16 C22 C23 111.25(17)
C25 C22 C24 110.82(18)
C16 C22 C24 108.13(16)
C23 C22 C24 108.19(17)
N4 C27 S3 124.40(15)
N4 C27 S4 113.96(16)
S3 C27 S4 121.56(12)
C3 C4 C5 118.32(18)
C3 C4 C11 121.9(2)
C5 C4 C11 119.8(2)
N2 C13 S1 124.88(15)
N2 C13 S2 120.88(17)
S1 C13 S2 114.21(13)
C7 C9 H9A 109.5
C7 C9 H9B 109.5
H9A C9 H9B 109.5
C7 C9 H9C 109.5
H9A C9 H9C 109.5
H9B C9 H9C 109.5
C10 C7 C9 107.43(18)
C10 C7 C6 112.05(17)
C9 C7 C6 109.47(17)
C10 C7 C8 108.48(19)
C9 C7 C8 110.22(19)
C6 C7 C8 109.17(16)
C22 C25 H25A 109.5
C22 C25 H25B 109.5
H25A C25 H25B 109.5
C22 C25 H25C 109.5
H25A C25 H25C 109.5
H25B C25 H25C 109.5
C22 C24 H24A 109.5
C22 C24 H24B 109.5
H24A C24 H24B 109.5
C22 C24 H24C 109.5
H24A C24 H24C 109.5
H24B C24 H24C 109.5
C18 C21 H21A 109.5
C18 C21 H21B 109.5
H21A C21 H21B 109.5
C18 C21 H21C 109.5
H21A C21 H21C 109.5
H21B C21 H21C 109.5
C7 C10 H10A 109.5
C7 C10 H10B 109.5
H10A C10 H10B 109.5
C7 C10 H10C 109.5
H10A C10 H10C 109.5
H10B C10 H10C 109.5
C4 C11 H11A 109.5
C4 C11 H11B 109.5
H11A C11 H11B 109.5
C4 C11 H11C 109.5
H11A C11 H11C 109.5
H11B C11 H11C 109.5
C7 C8 H8A 109.5
C7 C8 H8B 109.5
H8A C8 H8B 109.5
C7 C8 H8C 109.5
H8A C8 H8C 109.5
H8B C8 H8C 109.5
C22 C23 H23A 109.5
C22 C23 H23B 109.5
H23A C23 H23B 109.5
C22 C23 H23C 109.5
H23A C23 H23C 109.5
H23B C23 H23C 109.5
S4 C28 H28A 109.5
S4 C28 H28B 109.5
H28A C28 H28B 109.5
S4 C28 H28C 109.5
H28A C28 H28C 109.5
H28B C28 H28C 109.5
S2 C14 H14A 109.5
S2 C14 H14B 109.5
H14A C14 H14B 109.5
S2 C14 H14C 109.5
H14A C14 H14C 109.5
H14B C14 H14C 109.5
C1 O1 V1 141.77(12)
C15 O2 V1 140.15(12)
C26 N3 N4 110.70(16)
C26 N3 V1 127.05(13)
N4 N3 V1 121.72(12)
C12 N1 N2 111.15(16)
C12 N1 V1 127.63(13)
N2 N1 V1 120.72(12)
C27 N4 N3 112.99(17)
C13 N2 N1 112.12(17)
C13 S2 C14 102.30(13)

loop_
_geom_bond_atom_site_label_1
_geom_bond_atom_site_label_2
_geom_bond_distance
V1 O1 1.8609(13)
V1 O2 1.8655(13)
V1 N3 2.1013(16)
V1 N1 2.1057(16)
V1 S1 2.3637(7)
V1 S3 2.3668(7)
S3 C27 1.734(2)
S1 C13 1.733(2)
S4 C27 1.7516(19)
S4 C28 1.782(3)
C20 C15 1.407(3)
C20 C19 1.410(3)
C20 C26 1.417(3)
C16 C17 1.390(3)
C16 C15 1.422(2)
C16 C22 1.535(3)
C6 C5 1.391(3)
C6 C1 1.417(2)
C6 C7 1.532(3)
C1 O1 1.322(2)
C1 C2 1.408(3)
C15 O2 1.327(2)
C2 C3 1.406(3)
C2 C12 1.420(3)
C12 N1 1.302(2)
C12 H12 0.9300
C17 C18 1.393(3)
C17 H17 0.9300
C26 N3 1.306(3)
C26 H26 0.9300
C3 C4 1.370(3)
C3 H3 0.9300
C18 C19 1.367(3)
C18 C21 1.512(3)
C5 C4 1.389(3)
C5 H5 0.9300
C19 H19 0.9300
C22 C25 1.533(3)
C22 C23 1.535(3)
C22 C24 1.537(3)
C27 N4 1.282(3)
C4 C11 1.516(3)
C13 N2 1.279(3)
C13 S2 1.744(2)
C9 C7 1.532(3)
C9 H9A 0.9600
C9 H9B 0.9600
C9 H9C 0.9600
C7 C10 1.531(3)
C7 C8 1.535(3)
C25 H25A 0.9600
C25 H25B 0.9600
C25 H25C 0.9600
C24 H24A 0.9600
C24 H24B 0.9600
C24 H24C 0.9600
C21 H21A 0.9600
C21 H21B 0.9600
C21 H21C 0.9600
C10 H10A 0.9600
C10 H10B 0.9600
C10 H10C 0.9600
C11 H11A 0.9600
C11 H11B 0.9600
C11 H11C 0.9600
C8 H8A 0.9600
C8 H8B 0.9600
C8 H8C 0.9600
C23 H23A 0.9600
C23 H23B 0.9600
C23 H23C 0.9600
C28 H28A 0.9600
C28 H28B 0.9600
C28 H28C 0.9600
C14 S2 1.767(3)
C14 H14A 0.9600
C14 H14B 0.9600
C14 H14C 0.9600
N3 N4 1.406(2)
N1 N2 1.417(2)
